data_4339638
loop_
_publ_author_name
'Chakravarty, Manab'
'Suresh, R. Rama'
'Swamy, K. C. Kumara'

_publ_section_title
;
 Molecularly nonstoichiometric crystals in phosphorus compounds.
;
_journal_issue 23
_journal_name_full 'Inorganic chemistry'
_journal_page_first 9819
_journal_page_last 9826
_journal_paper_doi 10.1021/ic701173x
_journal_volume 46
_journal_year 2007
_chemical_formula_sum 'C25 H36 N O2 P'
_chemical_formula_weight 413.52
_chemical_name_systematic
; 
 ? 
;
_space_group_IT_number 62
_symmetry_cell_setting orthorhombic
_symmetry_space_group_name_Hall '-P 2ac 2n'
_symmetry_space_group_name_H-M 'P n m a'
_atom_sites_solution_hydrogens geom
_atom_sites_solution_primary direct
_atom_sites_solution_secondary difmap
_audit_creation_method SHELXL-97
_cell_angle_alpha 90.00
_cell_angle_beta 90.00
_cell_angle_gamma 90.00
_cell_formula_units_Z 4
_cell_length_a 13.038(3)
_cell_length_b 22.936(3)
_cell_length_c 8.095(2)
_cell_measurement_reflns_used 2206
_cell_measurement_temperature 293(2)
_cell_measurement_theta_max 25
_cell_measurement_theta_min 1.8
_cell_volume 2420.7(9)
_computing_cell_refinement 'Bruker SMART'
_computing_data_collection 'Bruker SMART'
_computing_data_reduction 'Bruker SAINT'
_computing_molecular_graphics 'Bruker SHELXTL'
_computing_publication_material 'Bruker SHELXTL'
_computing_structure_refinement 'SHELXL-97 (Sheldrick, 1997)'
_computing_structure_solution 'SHELXS-97 (Sheldrick, 1990)'
_diffrn_ambient_temperature 293(2)
_diffrn_measured_fraction_theta_full 1.000
_diffrn_measured_fraction_theta_max 1.000
_diffrn_measurement_device_type 'CCD area detector'
_diffrn_measurement_method 'CCD area detector'
_diffrn_radiation_monochromator graphite
_diffrn_radiation_source 'fine-focus sealed tube'
_diffrn_radiation_type MoK\a
_diffrn_radiation_wavelength 0.71073
_diffrn_reflns_av_R_equivalents 0.0670
_diffrn_reflns_av_sigmaI/netI 0.0366
_diffrn_reflns_limit_h_max 15
_diffrn_reflns_limit_h_min -15
_diffrn_reflns_limit_k_max 25
_diffrn_reflns_limit_k_min -27
_diffrn_reflns_limit_l_max 9
_diffrn_reflns_limit_l_min -7
_diffrn_reflns_number 11221
_diffrn_reflns_theta_full 25.00
_diffrn_reflns_theta_max 25.00
_diffrn_reflns_theta_min 1.78
_exptl_absorpt_coefficient_mu 0.133
_exptl_absorpt_correction_T_max 0.9842
_exptl_absorpt_correction_T_min 0.9637
_exptl_absorpt_correction_type empirical
_exptl_absorpt_process_details 'sadabs sheldrick(96)'
_exptl_crystal_colour colorless
_exptl_crystal_density_diffrn 1.135
_exptl_crystal_density_meas ?
_exptl_crystal_density_method 'not measured'
_exptl_crystal_description needles
_exptl_crystal_F_000 896
_exptl_crystal_size_max 0.28
_exptl_crystal_size_mid 0.18
_exptl_crystal_size_min 0.12
_refine_diff_density_max 0.398
_refine_diff_density_min -0.182
_refine_diff_density_rms 0.043
_refine_ls_extinction_method none
_refine_ls_goodness_of_fit_ref 1.007
_refine_ls_hydrogen_treatment constr
_refine_ls_matrix_type full
_refine_ls_number_parameters 151
_refine_ls_number_reflns 2203
_refine_ls_number_restraints 0
_refine_ls_restrained_S_all 1.007
_refine_ls_R_factor_all 0.0598
_refine_ls_R_factor_gt 0.0485
_refine_ls_shift/su_max 0.028
_refine_ls_shift/su_mean 0.002
_refine_ls_structure_factor_coef Fsqd
_refine_ls_weighting_details 'calc w=1/[\s^2^(Fo^2^)+(0.0974P)^2^+0.0829P] where P=(Fo^2^+2Fc^2^)/3'
_refine_ls_weighting_scheme calc
_refine_ls_wR_factor_gt 0.1379
_refine_ls_wR_factor_ref 0.1459
_reflns_number_gt 1722
_reflns_number_total 2203
_reflns_threshold_expression >2sigma(I)
_cod_data_source_file ic701173x.cif
_cod_data_source_block compd11
_cod_depositor_comments
;
The following automatic conversions were performed:

'_symmetry_cell_setting' value 'Orthorhombic' changed to
'orthorhombic' according to
/usr/data/users/saulius/automatic-downloads/retrospective/ACS/lib/dictionaries/cif_core.dic
dictionary named 'cif_core.dic' version 2.4.2 from 2011-04-26.

Automatic conversion script
Id: cif_fix_values 2281 2013-09-26 08:29:07Z andrius 

The following automatic conversions were performed:

'_exptl_crystal_density_meas' value 'not measured' was changed to '?'
- the value is perceived as not measured.

Automatic conversion script
Id: cif_fix_values 3008 2015-01-20 13:52:24Z robertas 
;
_cod_original_cell_volume 2420.9(9)
_cod_original_sg_symbol_H-M Pnma
_cod_database_code 4339638

loop_
_symmetry_equiv_pos_as_xyz
'x, y, z'
'-x+1/2, -y, z+1/2'
'-x, y+1/2, -z'
'x+1/2, -y+1/2, -z+1/2'
'-x, -y, -z'
'x-1/2, y, -z-1/2'
'x, -y-1/2, z'
'-x-1/2, y-1/2, z-1/2'

loop_
_atom_site_label
_atom_site_type_symbol
_atom_site_fract_x
_atom_site_fract_y
_atom_site_fract_z
_atom_site_U_iso_or_equiv
_atom_site_adp_type
_atom_site_occupancy
_atom_site_symmetry_multiplicity
_atom_site_calc_flag
_atom_site_refinement_flags
_atom_site_disorder_assembly
_atom_site_disorder_group
P P 0.16802(5) 0.2500 0.29563(8) 0.0462(3) Uani 1 2 d S . .
O1 O 0.15502(8) 0.19394(5) 0.42335(15) 0.0513(4) Uani 1 1 d . . .
N N 0.05089(17) 0.2500 0.2218(3) 0.0646(7) Uani 1 2 d S . .
C1 C 0.24041(13) 0.16855(7) 0.4991(2) 0.0476(5) Uani 1 1 d . . .
C2 C 0.27712(14) 0.19502(7) 0.6415(2) 0.0508(5) Uani 1 1 d . . .
C3 C 0.36100(16) 0.17064(9) 0.7213(3) 0.0617(6) Uani 1 1 d . . .
H3 H 0.3857 0.1880 0.8172 0.074 Uiso 1 1 calc R . .
C4 C 0.40833(17) 0.12137(9) 0.6616(3) 0.0674(6) Uani 1 1 d . . .
C5 C 0.36759(16) 0.09525(8) 0.5216(3) 0.0623(6) Uani 1 1 d . . .
H5 H 0.3989 0.0616 0.4822 0.075 Uiso 1 1 calc R . .
C6 C 0.28236(14) 0.11657(7) 0.4366(2) 0.0501(5) Uani 1 1 d . . .
C7 C 0.2290(2) 0.2500 0.7096(3) 0.0584(7) Uani 1 2 d S . .
H7A H 0.1564 0.2500 0.6836 0.070 Uiso 1 2 calc SR . .
H7B H 0.2358 0.2500 0.8289 0.070 Uiso 1 2 calc SR . .
C8 C 0.5012(2) 0.09622(12) 0.7468(4) 0.1048(10) Uani 1 1 d . . .
H8A H 0.5425 0.0757 0.6677 0.157 Uiso 1 1 calc R . .
H8B H 0.4796 0.0698 0.8318 0.157 Uiso 1 1 calc R . .
H8C H 0.5407 0.1272 0.7949 0.157 Uiso 1 1 calc R . .
C9 C 0.23943(16) 0.08367(8) 0.2862(2) 0.0568(5) Uani 1 1 d . . .
C10 C 0.2911(2) 0.02416(10) 0.2630(3) 0.0840(8) Uani 1 1 d . . .
H10A H 0.2844 0.0018 0.3626 0.126 Uiso 1 1 calc R . .
H10B H 0.3624 0.0297 0.2383 0.126 Uiso 1 1 calc R . .
H10C H 0.2587 0.0038 0.1735 0.126 Uiso 1 1 calc R . .
C11 C 0.2598(2) 0.11774(10) 0.1270(3) 0.0821(7) Uani 1 1 d . . .
H11A H 0.2379 0.0950 0.0338 0.123 Uiso 1 1 calc R . .
H11B H 0.3318 0.1258 0.1177 0.123 Uiso 1 1 calc R . .
H11C H 0.2224 0.1538 0.1295 0.123 Uiso 1 1 calc R . .
C12 C 0.12428(19) 0.07250(11) 0.3070(3) 0.0912(8) Uani 1 1 d . . .
H12A H 0.0886 0.1091 0.3125 0.137 Uiso 1 1 calc R . .
H12B H 0.1126 0.0510 0.4070 0.137 Uiso 1 1 calc R . .
H12C H 0.0994 0.0504 0.2145 0.137 Uiso 1 1 calc R . .
C13 C -0.0397(3) 0.2425(18) 0.3228(7) 0.137(7) Uani 0.50 1 d P A -1
H13A H -0.0646 0.2799 0.3572 0.205 Uiso 0.50 1 calc PR A -1
H13B H -0.0229 0.2196 0.4183 0.205 Uiso 0.50 1 calc PR A -1
H13C H -0.0918 0.2229 0.2599 0.205 Uiso 0.50 1 calc PR A -1
C14 C 0.0306(4) 0.2313(2) 0.0605(6) 0.096(2) Uani 0.50 1 d P A -1
H14A H 0.0941 0.2228 0.0054 0.144 Uiso 0.50 1 calc PR A -1
H14B H -0.0051 0.2615 0.0018 0.144 Uiso 0.50 1 calc PR A -1
H14C H -0.0110 0.1968 0.0638 0.144 Uiso 0.50 1 calc PR A -1

loop_
_atom_site_aniso_label
_atom_site_aniso_U_11
_atom_site_aniso_U_22
_atom_site_aniso_U_33
_atom_site_aniso_U_23
_atom_site_aniso_U_13
_atom_site_aniso_U_12
P 0.0386(4) 0.0475(4) 0.0524(5) 0.000 0.0004(3) 0.000
O1 0.0467(7) 0.0493(8) 0.0580(8) 0.0045(6) 0.0002(5) -0.0021(5)
N 0.0448(13) 0.0759(16) 0.0732(17) 0.000 -0.0103(11) 0.000
C1 0.0488(10) 0.0459(10) 0.0481(11) 0.0090(8) 0.0049(8) -0.0029(7)
C2 0.0625(11) 0.0478(10) 0.0421(10) 0.0093(8) 0.0059(8) -0.0042(8)
C3 0.0789(14) 0.0554(12) 0.0508(12) 0.0086(9) -0.0108(10) -0.0077(10)
C4 0.0752(14) 0.0557(12) 0.0713(14) 0.0104(11) -0.0168(11) 0.0036(10)
C5 0.0701(13) 0.0481(11) 0.0689(14) 0.0068(10) -0.0030(11) 0.0070(9)
C6 0.0576(11) 0.0425(9) 0.0500(11) 0.0082(8) 0.0042(8) -0.0042(8)
C7 0.0706(18) 0.0614(17) 0.0432(16) 0.000 0.0093(13) 0.000
C8 0.110(2) 0.0845(19) 0.120(2) 0.0092(16) -0.0507(18) 0.0212(16)
C9 0.0703(13) 0.0436(10) 0.0565(13) -0.0011(8) 0.0000(9) -0.0009(9)
C10 0.119(2) 0.0525(13) 0.0808(17) -0.0094(11) -0.0097(14) 0.0121(13)
C11 0.126(2) 0.0641(14) 0.0561(14) 0.0003(11) -0.0005(13) -0.0015(13)
C12 0.0831(17) 0.0802(17) 0.110(2) -0.0261(14) -0.0046(14) -0.0209(13)
C13 0.0376(19) 0.22(2) 0.148(5) 0.059(15) 0.010(2) -0.010(8)
C14 0.086(3) 0.119(7) 0.084(3) -0.001(3) -0.033(2) -0.009(3)

loop_
_atom_type_symbol
_atom_type_description
_atom_type_scat_dispersion_real
_atom_type_scat_dispersion_imag
_atom_type_scat_source
C C 0.0033 0.0016 'International Tables Vol C Tables 4.2.6.8 and 6.1.1.4'
H H 0.0000 0.0000 'International Tables Vol C Tables 4.2.6.8 and 6.1.1.4'
N N 0.0061 0.0033 'International Tables Vol C Tables 4.2.6.8 and 6.1.1.4'
P P 0.1023 0.0942 'International Tables Vol C Tables 4.2.6.8 and 6.1.1.4'
O O 0.0106 0.0060 'International Tables Vol C Tables 4.2.6.8 and 6.1.1.4'

loop_
_geom_angle_atom_site_label_1
_geom_angle_atom_site_label_2
_geom_angle_atom_site_label_3
_geom_angle
_geom_angle_site_symmetry_1
_geom_angle_site_symmetry_3
N P O1 97.59(7) . .
N P O1 97.59(7) . 7_565
O1 P O1 101.65(9) . 7_565
C1 O1 P 121.00(10) . .
C14 N C13 109.6(7) . .
C14 N P 121.1(3) . .
C13 N P 123.7(3) . .
C2 C1 O1 117.17(16) . .
C2 C1 C6 122.39(17) . .
O1 C1 C6 120.34(16) . .
C3 C2 C1 118.83(18) . .
C3 C2 C7 119.5(2) . .
C1 C2 C7 121.64(19) . .
C4 C3 C2 121.4(2) . .
C4 C3 H3 119.3 . .
C2 C3 H3 119.3 . .
C3 C4 C5 118.03(19) . .
C3 C4 C8 120.9(2) . .
C5 C4 C8 121.0(2) . .
C4 C5 C6 123.80(19) . .
C4 C5 H5 118.1 . .
C6 C5 H5 118.1 . .
C5 C6 C1 115.43(17) . .
C5 C6 C9 120.55(17) . .
C1 C6 C9 124.01(17) . .
C2 C7 C2 112.9(2) 7_565 .
C2 C7 H7A 109.0 7_565 .
C2 C7 H7A 109.0 . .
C2 C7 H7B 109.0 7_565 .
C2 C7 H7B 109.0 . .
H7A C7 H7B 107.8 . .
C4 C8 H8A 109.5 . .
C4 C8 H8B 109.5 . .
H8A C8 H8B 109.5 . .
C4 C8 H8C 109.5 . .
H8A C8 H8C 109.5 . .
H8B C8 H8C 109.5 . .
C11 C9 C12 110.4(2) . .
C11 C9 C10 105.97(18) . .
C12 C9 C10 107.16(18) . .
C11 C9 C6 110.69(16) . .
C12 C9 C6 110.59(16) . .
C10 C9 C6 111.94(17) . .
C9 C10 H10A 109.5 . .
C9 C10 H10B 109.5 . .
H10A C10 H10B 109.5 . .
C9 C10 H10C 109.5 . .
H10A C10 H10C 109.5 . .
H10B C10 H10C 109.5 . .
C9 C11 H11A 109.5 . .
C9 C11 H11B 109.5 . .
H11A C11 H11B 109.5 . .
C9 C11 H11C 109.5 . .
H11A C11 H11C 109.5 . .
H11B C11 H11C 109.5 . .
C9 C12 H12A 109.5 . .
C9 C12 H12B 109.5 . .
H12A C12 H12B 109.5 . .
C9 C12 H12C 109.5 . .
H12A C12 H12C 109.5 . .
H12B C12 H12C 109.5 . .
N C13 H13A 109.4 . .
N C13 H13B 109.5 . .
N C13 H13C 109.5 . .
N C14 H14A 109.5 . .
N C14 H14B 109.5 . .
N C14 H14C 109.5 . .

loop_
_geom_bond_atom_site_label_1
_geom_bond_atom_site_label_2
_geom_bond_distance
_geom_bond_site_symmetry_2
P N 1.640(2) .
P O1 1.6586(12) .
P O1 1.6586(12) 7_565
O1 C1 1.398(2) .
N C14 1.399(5) .
N C13 1.447(6) .
C1 C2 1.387(3) .
C1 C6 1.406(2) .
C2 C3 1.388(3) .
C2 C7 1.513(2) .
C3 C4 1.375(3) .
C3 H3 0.9300 .
C4 C5 1.387(3) .
C4 C8 1.508(3) .
C5 C6 1.395(3) .
C5 H5 0.9300 .
C6 C9 1.538(3) .
C7 C2 1.513(2) 7_565
C7 H7A 0.9700 .
C7 H7B 0.9700 .
C8 H8A 0.9600 .
C8 H8B 0.9600 .
C8 H8C 0.9600 .
C9 C11 1.531(3) .
C9 C12 1.532(3) .
C9 C10 1.534(3) .
C10 H10A 0.9600 .
C10 H10B 0.9600 .
C10 H10C 0.9600 .
C11 H11A 0.9600 .
C11 H11B 0.9600 .
C11 H11C 0.9600 .
C12 H12A 0.9600 .
C12 H12B 0.9600 .
C12 H12C 0.9600 .
C13 H13A 0.9600 .
C13 H13B 0.9600 .
C13 H13C 0.9600 .
C14 H14A 0.9600 .
C14 H14B 0.9600 .
C14 H14C 0.9600 .
